data_2004638
loop_
_publ_author_name
'Barnes, H. A.'
'Barnes, J. C.'

_publ_section_title
;
 Hydrogen Bonding in 2-Methyl-1,2,3-propanetricarboxylic Acid, Ammonium
 Dihydrogen 1,2,3-Propanetricarboxylate Hemihydrate and Tetraammonium
 1,2,3,4-Butanetetracarboxylate Monohydrate
;
_journal_issue 3
_journal_name_full 'Acta Crystallographica Section C'
_journal_page_first 731
_journal_page_last 736
_journal_paper_doi 10.1107/S0108270195013527
_journal_volume 52
_journal_year 1996
_chemical_formula_iupac 'N H4 1+, C6 H7 O6 1-, 1/2H2 O1'
_chemical_formula_structural C~3~H~5~(COOH)~2~(COO^-^).NH~4~^+^.0.5H~2~O
_chemical_formula_sum 'C6 H12 N O6.5'
_chemical_formula_weight 202.17
_chemical_name_common 'ammonium tricarballylate hydrate (1:1:0.5)'
_chemical_name_systematic
;
propane-1,2,3-tricarboxylic acid, mono-ammonium salt hemi-hydrate
;
_space_group_IT_number 15
_symmetry_cell_setting monoclinic
_symmetry_space_group_name_Hall '-C 2yc'
_symmetry_space_group_name_H-M 'C 1 2/c 1'
_audit_creation_method SHELXL
_cell_angle_alpha 90
_cell_angle_beta 93.565(4)
_cell_angle_gamma 90
_cell_formula_units_Z 8
_cell_length_a 30.9331(12)
_cell_length_b 7.8035(14)
_cell_length_c 7.4103(3)
_cell_measurement_reflns_used 250
_cell_measurement_temperature 150.0(10)
_cell_measurement_theta_max 25
_cell_measurement_theta_min 2
_cell_volume 1785.3(3)
_computing_cell_refinement MADNES
_computing_data_collection 'MADNES (Pflugrath & Messerschmidt, 1991)'
_computing_data_reduction MADNES
_computing_molecular_graphics 'PLATON92 (Spek, 1992a) and PLUTON92 (Spek, 1992b)'
_computing_structure_refinement 'SHELXL93 (Sheldrick, 1993)'
_computing_structure_solution 'SHELXS86 (Sheldrick, 1990)'
_diffrn_ambient_temperature 150.0(10)
_diffrn_measurement_device 'Enraf-Nonius CAD-4 FAST'
_diffrn_measurement_method 'Measurement method: area detector'
_diffrn_radiation_monochromator graphite
_diffrn_radiation_source 'fine-focus sealed tube'
_diffrn_radiation_type MoK\a
_diffrn_radiation_wavelength 0.71069
_diffrn_reflns_av_R_equivalents 0.063
_diffrn_reflns_av_sigmaI/netI 0.0684
_diffrn_reflns_limit_h_max 35
_diffrn_reflns_limit_h_min -35
_diffrn_reflns_limit_k_max 5
_diffrn_reflns_limit_k_min -9
_diffrn_reflns_limit_l_max 8
_diffrn_reflns_limit_l_min -8
_diffrn_reflns_number 3797
_diffrn_reflns_theta_max 24.72
_diffrn_reflns_theta_min 2.64
_exptl_absorpt_coefficient_mu 0.138
_exptl_absorpt_correction_type none
_exptl_crystal_colour colourless
_exptl_crystal_density_diffrn 1.504
_exptl_crystal_density_method 'not measured'
_exptl_crystal_description block
_exptl_crystal_F_000 856
_exptl_crystal_size_max 0.52
_exptl_crystal_size_mid 0.35
_exptl_crystal_size_min 0.27
_refine_diff_density_max 0.29
_refine_diff_density_min -0.18
_refine_ls_extinction_method none
_refine_ls_goodness_of_fit_all 0.889
_refine_ls_goodness_of_fit_obs 1.038
_refine_ls_hydrogen_treatment refall
_refine_ls_matrix_type full
_refine_ls_number_parameters 174
_refine_ls_number_reflns 1381
_refine_ls_number_restraints 0
_refine_ls_restrained_S_all 0.978
_refine_ls_restrained_S_obs 1.038
_refine_ls_R_factor_all 0.0589
_refine_ls_R_factor_obs 0.040
_refine_ls_shift/esd_max 0.09
_refine_ls_shift/esd_mean 0.006
_refine_ls_structure_factor_coef Fsqd
_refine_ls_weighting_scheme
;
calc w = 1/[\s^2^(F~o~^2^) + (0.0437P)^2^]
where P = (F~o~^2^ + 2F~c~^2^)/3
;
_refine_ls_wR_factor_all 0.100
_refine_ls_wR_factor_obs 0.0866
_reflns_number_observed 975
_reflns_number_total 1386
_reflns_observed_criterion >2sigma(I)
_cod_data_source_file li1138.cif
_cod_data_source_block aca
_cod_original_sg_symbol_H-M 'C 2/c'
_cod_original_formula_sum 'C6 H12 N O6.50'
_cod_database_code 2004638

loop_
_symmetry_equiv_pos_as_xyz
'x, y, z'
'-x, y, -z+1/2'
'x+1/2, y+1/2, z'
'-x+1/2, y+1/2, -z+1/2'
'-x, -y, -z'
'x, -y, z-1/2'
'-x+1/2, -y+1/2, -z'
'x+1/2, -y+1/2, z-1/2'

loop_
_atom_site_aniso_label
_atom_site_aniso_U_11
_atom_site_aniso_U_22
_atom_site_aniso_U_33
_atom_site_aniso_U_12
_atom_site_aniso_U_13
_atom_site_aniso_U_23
C1 0.0316(13) 0.0253(14) 0.0258(13) -0.0052(11) 0.0019(10) -0.0006(12)
C2 0.0236(12) 0.0258(13) 0.0185(11) -0.0050(10) 0.0021(9) 0.0001(11)
C3 0.0261(13) 0.042(2) 0.0209(12) -0.0016(13) 0.0022(10) -0.0016(12)
C4 0.0309(12) 0.0247(14) 0.0217(12) 0.0022(11) 0.0040(9) -0.0034(11)
O5 0.0378(10) 0.0300(10) 0.0504(10) 0.0061(8) 0.0019(7) 0.0147(9)
O6 0.0280(9) 0.0265(9) 0.0304(9) -0.0029(7) -0.0009(7) 0.0052(7)
C7 0.0242(12) 0.0244(13) 0.0215(11) -0.0016(10) 0.0006(10) 0.0034(10)
O8 0.0288(9) 0.0464(11) 0.0225(8) -0.0063(7) -0.0032(6) -0.0025(7)
O9 0.0299(9) 0.0590(12) 0.0190(8) -0.0100(8) 0.0037(7) -0.0021(8)
C10 0.0232(12) 0.0380(14) 0.0227(11) -0.0007(11) -0.0023(10) -0.0013(11)
O11 0.0474(11) 0.090(2) 0.0261(9) -0.0321(11) -0.0020(8) -0.0011(9)
O12 0.0422(10) 0.0513(11) 0.0200(9) -0.0161(8) 0.0040(7) -0.0019(8)
N13 0.0344(13) 0.0313(14) 0.0277(12) -0.0003(11) -0.0017(11) -0.0020(12)
O14 0.055(2) 0.080(2) 0.057(2) 0.000 -0.007(2) 0.000

loop_
_atom_site_label
_atom_site_occupancy
_atom_site_fract_x
_atom_site_fract_y
_atom_site_fract_z
_atom_site_U_iso_or_equiv
_atom_site_thermal_displace_type
_atom_site_calc_flag
_atom_site_refinement_flags
_atom_site_type_symbol
C1 1 .14488(7) .1020(3) -.0741(3) .0275(6) Uani d . C
C2 1 .11991(7) .2674(3) -.0355(3) .0226(5) Uani d . C
C3 1 .07362(7) .2578(4) -0.1198(3) .0297(6) Uani d . C
C4 1 .19270(7) .1048(3) -.0211(3) .0257(5) Uani d . C
O5 1 .21067(5) -.0170(2) .0576(2) .0394(5) Uani d . O
O6 1 .21305(4) .2400(2) -.0703(2) .0284(4) Uani d . O
C7 1 .12184(7) .2986(3) .1689(3) .0234(5) Uani d . C
O8 1 .15726(5) .3384(2) .2441(2) .0328(4) Uani d . O
O9 1 .08760(5) .2762(2) .2519(2) .0359(5) Uani d . O
C10 1 .06964(7) .2427(3) -0.3234(3) .0281(6) Uani d . C
O11 1 .03967(6) .1620(3) -0.3981(2) .0548(6) Uani d . O
O12 1 .09878(5) .3180(2) -0.4115(2) .0378(5) Uani d . O
N13 1 .20500(8) .6007(3) .0757(4) .0313(5) Uani d . N
O14 1 0 .1405(5) .2500 .0646(8) Uani d S O
H21 1 .1342(6) .361(3) -.085(2) .009(5) Uiso d . H
H31 1 .0590(7) .163(3) -.072(3) .023(6) Uiso d . H
H11 1 .1316(7) .007(3) -.017(3) .032(6) Uiso d . H
H12 1 .1422(6) .080(3) -0.209(3) .029(6) Uiso d . H
H32 1 .0573(8) .358(3) -.095(3) .038(7) Uiso d . H
H131 1 .1901(9) .637(4) -.012(4) .046(8) Uiso d . H
H132 1 .2320(9) .575(3) .029(3) .041(7) Uiso d . H
H133 1 .1907(9) .495(4) .124(4) .069(9) Uiso d . H
H134 1 .2083(10) .670(5) .166(5) .076(11) Uiso d . H
H61 1 .2500 .2500 .0000 .078(13) Uiso d S H
H121 1 .0940(11) .300(4) -0.564(5) .095(11) Uiso d . H
H141 .33 -.0110(18) .171(8) .097(9) .022(9) Uiso d P H
H142 .33 .032(2) .201(8) .209(8) .022(9) Uiso d P H
H143 .33 .0152(18) .017(8) .192(7) .022(9) Uiso d P H

loop_
_atom_type_symbol
_atom_type_description
_atom_type_scat_dispersion_real
_atom_type_scat_dispersion_imag
_atom_type_scat_source
C C 0.0033 0.0016 'International Tables Vol C Tables 4.2.6.8 and 6.1.1.4'
H H 0.0000 0.0000 'International Tables Vol C Tables 4.2.6.8 and 6.1.1.4'
N N 0.0061 0.0033 'International Tables Vol C Tables 4.2.6.8 and 6.1.1.4'
O O 0.0106 0.0060 'International Tables Vol C Tables 4.2.6.8 and 6.1.1.4'

loop_
_geom_angle_atom_site_label_1
_geom_angle_atom_site_label_2
_geom_angle_atom_site_label_3
_geom_angle
_geom_angle_publ_flag
C4 C1 C2 115.8(2) yes
C3 C2 C7 113.0(2) yes
C3 C2 C1 110.5(2) yes
C7 C2 C1 109.1(2) yes
C10 C3 C2 115.4(2) yes
O5 C4 O6 123.4(2) yes
O5 C4 C1 121.3(2) yes
O6 C4 C1 115.2(2) yes
O8 C7 O9 123.9(2) yes
O8 C7 C2 117.7(2) yes
O9 C7 C2 118.4(2) yes
O11 C10 O12 122.7(2) yes
O11 C10 C3 120.3(2) yes
O12 C10 C3 117.0(2) yes

loop_
_geom_bond_atom_site_label_1
_geom_bond_atom_site_label_2
_geom_bond_distance
_geom_bond_publ_flag
C1 C4 1.507(3) yes
C1 C2 1.540(3) yes
C2 C3 1.528(3) yes
C2 C7 1.532(3) yes
C3 C10 1.510(3) yes
C4 O5 1.230(3) yes
C4 O6 1.292(3) yes
C7 O8 1.238(2) yes
C7 O9 1.270(3) yes
C10 O11 1.224(3) yes
C10 O12 1.288(3) yes

loop_
_geom_torsion_atom_site_label_1
_geom_torsion_atom_site_label_2
_geom_torsion_atom_site_label_3
_geom_torsion_atom_site_label_4
_geom_torsion
_geom_torsion_publ_flag
O5 C4 C1 C2 135.7(2) ?
C1 C2 C3 C10 -62.5(3) ?
C2 C3 C10 O11 147.5(2) ?
C4 C1 C2 C3 171.7(2) yes
C4 C1 C2 C7 -63.5(3) yes
C1 C2 C7 O8 69.1(3) yes
O6 C4 C1 C2 -46.7(3) yes
C1 C2 C7 O9 -108.4(2) ?
O8 C7 C2 C3 -167.5(2) yes
C7 C2 C3 C10 174.9(2) ?
O9 C7 C2 C3 15.0(3) ?
C2 C3 C10 O12 -32.6(3) yes
